data_2216975
loop_
_publ_author_name
'Jenkinson, Sarah F.'
'Hotchkiss, David J.'
'Cowley, Andrew R.'
'Fleet, George W. J.'
'Watkin, David J.'

_publ_section_title
;(<i>S</i>)-3-Dimethylamino-2-{(4<i>S</i>,5<i>R</i>)-5-[(<i>R</i>)-2,2-dimethyl-1,3-dioxolan-4-yl]-2,2-dimethyl-1,3-dioxolan-4-yl}-2-hydroxypropanoic
 acid
;
_journal_coeditor_code CF2175
_journal_issue 1
_journal_name_full 'Acta Crystallographica Section E'
_journal_page_first o294
_journal_page_last o295
_journal_paper_doi 10.1107/S1600536807066676
_journal_volume 64
_journal_year 2008
_chemical_formula_iupac 'C15 H27 N1 O7'
_chemical_formula_moiety 'C15 H27 N1 O7'
_chemical_formula_sum 'C15 H27 N O7'
_chemical_formula_weight 333.38
_chemical_name_systematic
;
(S)-3-Dimethylamino-2-{(4S,5R)-5-[(R)-2,2-dimethyl-1,3-dioxolan-4-yl]-2,2-
dimethyl-1,3-dioxolan-4-yl}-2-hydroxypropanoic acid
;
_space_group_IT_number 4
_symmetry_cell_setting monoclinic
_symmetry_space_group_name_Hall 'P 2yb'
_symmetry_space_group_name_H-M 'P 1 21 1'
_atom_sites_solution_hydrogens geom
_atom_sites_solution_primary direct
_cell_angle_alpha 90
_cell_angle_beta 99.1141(8)
_cell_angle_gamma 90
_cell_formula_units_Z 4
_cell_length_a 5.7881(2)
_cell_length_b 16.7077(4)
_cell_length_c 17.8572(5)
_cell_measurement_reflns_used 13496
_cell_measurement_temperature 150
_cell_measurement_theta_max 28
_cell_measurement_theta_min 5
_cell_volume 1705.09(9)
_computing_cell_refinement 'DENZO/SCALEPACK (Otwinowski & Minor, 1997)'
_computing_data_collection 'COLLECT (Nonius, 2001)'
_computing_data_reduction 'DENZO/SCALEPACK (Otwinowski & Minor, 1997)'
_computing_molecular_graphics 'CAMERON (Watkin <i>et al.</i>,  1996)'
_computing_publication_material 'CRYSTALS (Betteridge <i>et al.</i>,  2003)'
_computing_structure_refinement 'CRYSTALS (Betteridge <i>et al.</i>,  2003)'
_computing_structure_solution 'SIR92 (Altomare <i>et al.</i>,  1994)'
_diffrn_ambient_temperature 150
_diffrn_measured_fraction_theta_full 0.987
_diffrn_measured_fraction_theta_max 0.985
_diffrn_measurement_device 'Nonius KappaCCD'
_diffrn_measurement_method \w
_diffrn_radiation_monochromator graphite
_diffrn_radiation_type 'Mo K\a'
_diffrn_radiation_wavelength 0.71073
_diffrn_reflns_av_R_equivalents 0.034
_diffrn_reflns_limit_h_max 7
_diffrn_reflns_limit_h_min -7
_diffrn_reflns_limit_k_max 21
_diffrn_reflns_limit_k_min -20
_diffrn_reflns_limit_l_max 23
_diffrn_reflns_limit_l_min -23
_diffrn_reflns_number 13496
_diffrn_reflns_theta_full 26.381
_diffrn_reflns_theta_max 27.480
_diffrn_reflns_theta_min 5.112
_diffrn_standards_number 0
_exptl_absorpt_coefficient_mu 0.102
_exptl_absorpt_correction_T_max 1.01
_exptl_absorpt_correction_T_min 0.96
_exptl_absorpt_correction_type multi-scan
_exptl_absorpt_process_details '(DENZO/SCALEPACK; Otwinowski & Minor, 1997)'
_exptl_crystal_colour colourless
_exptl_crystal_density_diffrn 1.299
_exptl_crystal_density_method 'not measured'
_exptl_crystal_description fragment
_exptl_crystal_F_000 720
_exptl_crystal_size_max 0.40
_exptl_crystal_size_mid 0.10
_exptl_crystal_size_min 0.08
_refine_diff_density_max 0.18
_refine_diff_density_min -0.15
_refine_ls_extinction_method None
_refine_ls_goodness_of_fit_ref 1.0933
_refine_ls_hydrogen_treatment constr
_refine_ls_matrix_type full
_refine_ls_number_parameters 415
_refine_ls_number_reflns 3239
_refine_ls_number_restraints 1
_refine_ls_R_factor_all 0.0403
_refine_ls_R_factor_gt 0.0324
_refine_ls_shift/su_max 0.003152
_refine_ls_structure_factor_coef F
_refine_ls_weighting_details
;w = [1-(F~o~-F~c~)^2^/36\s^2^(F)]^2^/[0.462T~0~(x)+0.141T~1~(x)+0.209T~2~(x)]
 where T~i~ are Chebychev polynomials and x = F~c~/F~max~ (Prince, 1982;
 Watkin, 1994)
;
_refine_ls_weighting_scheme calc
_refine_ls_wR_factor_all 0.0440
_refine_ls_wR_factor_gt 0.0350
_refine_ls_wR_factor_ref 0.0331
_reflns_number_gt 3474
_reflns_number_total 4000
_reflns_threshold_expression I>2\s(I)
_cod_data_source_file cf2175.cif
_cod_data_source_block I
_cod_original_sg_symbol_H-M 'P 21'
_cod_original_formula_sum 'C15 H27 N1 O7'
_cod_database_code 2216975
_cod_database_fobs_code 2216975

loop_
_symmetry_equiv_pos_as_xyz
x,y,z
-x,y+1/2,-z

loop_
_atom_site_type_symbol
_atom_site_label
_atom_site_fract_x
_atom_site_fract_y
_atom_site_fract_z
_atom_site_U_iso_or_equiv
_atom_site_adp_type
_atom_site_occupancy
C C116 0.4385(4) 0.61358(13) 0.18160(11) 0.0229 Uani 1.0000
C C117 0.5150(3) 0.70044(12) 0.20298(11) 0.0214 Uani 1.0000
C C118 0.3803(4) 0.75579(12) 0.14222(11) 0.0215 Uani 1.0000
C C119 0.4380(4) 0.74189(12) 0.06211(12) 0.0245 Uani 1.0000
C C120 0.2595(4) 0.69110(13) 0.01196(12) 0.0281 Uani 1.0000
C C121 0.0366(4) 0.73492(15) -0.02378(12) 0.0309 Uani 1.0000
O O108 0.5915(3) 0.56731(10) 0.16763(11) 0.0411 Uani 1.0000
O O109 0.2243(3) 0.59883(9) 0.17987(9) 0.0291 Uani 1.0000
O O110 0.7593(2) 0.70916(9) 0.20458(9) 0.0257 Uani 1.0000
O O111 0.4370(3) 0.83813(9) 0.15861(8) 0.0247 Uani 1.0000
O O112 0.4449(3) 0.82134(10) 0.03206(8) 0.0302 Uani 1.0000
O O113 0.3587(3) 0.66311(11) -0.05185(9) 0.0356 Uani 1.0000
O O114 0.0662(3) 0.74545(10) -0.10091(9) 0.0292 Uani 1.0000
C C122 0.4465(4) 0.72297(12) 0.27944(11) 0.0222 Uani 1.0000
N N102 0.5117(3) 0.66327(11) 0.34183(9) 0.0225 Uani 1.0000
C C123 0.4395(4) 0.69477(15) 0.41273(12) 0.0308 Uani 1.0000
C C124 0.7666(4) 0.64198(15) 0.35724(14) 0.0332 Uani 1.0000
C C125 0.5228(4) 0.87319(13) 0.09473(12) 0.0254 Uani 1.0000
C C126 0.7880(4) 0.87748(14) 0.11015(14) 0.0305 Uani 1.0000
C C127 0.4103(4) 0.95410(13) 0.07883(14) 0.0308 Uani 1.0000
C C128 0.1957(4) 0.67786(13) -0.11891(12) 0.0250 Uani 1.0000
C C130 0.3287(5) 0.69882(16) -0.18191(15) 0.0372 Uani 1.0000
C C129 0.0342(5) 0.60661(16) -0.13784(16) 0.0413 Uani 1.0000
C C16 0.3613(4) 0.46972(13) 0.33186(11) 0.0221 Uani 1.0000
C C17 0.2219(3) 0.39235(12) 0.30686(11) 0.0207 Uani 1.0000
C C18 0.0715(3) 0.37226(12) 0.36854(11) 0.0214 Uani 1.0000
C C19 0.2109(4) 0.35053(13) 0.44690(12) 0.0232 Uani 1.0000
C C20 0.2117(4) 0.41812(14) 0.50374(13) 0.0321 Uani 1.0000
C C21 -0.0232(5) 0.45509(17) 0.51083(14) 0.0445 Uani 1.0000
O O8 0.5763(3) 0.46309(11) 0.34502(12) 0.0422 Uani 1.0000
O O9 0.2444(3) 0.53219(9) 0.33683(9) 0.0284 Uani 1.0000
O O10 0.3781(2) 0.32903(9) 0.29844(9) 0.0251 Uani 1.0000
O O11 -0.0735(2) 0.30306(9) 0.34789(8) 0.0232 Uani 1.0000
O O12 0.0913(3) 0.28280(9) 0.47036(9) 0.0286 Uani 1.0000
O O13 0.2906(3) 0.38992(10) 0.57957(8) 0.0345 Uani 1.0000
O O14 0.0240(4) 0.48999(11) 0.58459(10) 0.0500 Uani 1.0000
C C22 0.0472(3) 0.40421(12) 0.23363(11) 0.0210 Uani 1.0000
N N2 0.1429(3) 0.44201(10) 0.16870(9) 0.0204 Uani 1.0000
C C23 -0.0510(4) 0.45073(13) 0.10267(12) 0.0247 Uani 1.0000
C C24 0.3421(4) 0.39788(14) 0.14406(13) 0.0268 Uani 1.0000
C C25 -0.0112(4) 0.24115(13) 0.40337(12) 0.0239 Uani 1.0000
C C26 0.1574(4) 0.18220(13) 0.37676(13) 0.0283 Uani 1.0000
C C27 -0.2313(4) 0.20088(15) 0.41883(14) 0.0309 Uani 1.0000
C C28 0.1693(5) 0.43430(14) 0.63045(13) 0.0353 Uani 1.0000
C C29 0.0209(5) 0.37758(18) 0.66863(17) 0.0465 Uani 1.0000
C C30 0.3447(6) 0.48027(18) 0.68589(16) 0.0518 Uani 1.0000
H H1181 0.2144 0.7487 0.1423 0.0252 Uiso 1.0000
H H1191 0.5917 0.7168 0.0646 0.0293 Uiso 1.0000
H H1201 0.2207 0.6450 0.0408 0.0337 Uiso 1.0000
H H1211 0.0253 0.7867 -0.0002 0.0376 Uiso 1.0000
H H1212 -0.1033 0.7032 -0.0199 0.0368 Uiso 1.0000
H H1221 0.5202 0.7735 0.2962 0.0258 Uiso 1.0000
H H1222 0.2768 0.7284 0.2732 0.0254 Uiso 1.0000
H H1231 0.4711 0.6537 0.4509 0.0459 Uiso 1.0000
H H1233 0.5303 0.7422 0.4267 0.0453 Uiso 1.0000
H H1232 0.2760 0.7072 0.4021 0.0450 Uiso 1.0000
H H1241 0.7978 0.6080 0.4012 0.0490 Uiso 1.0000
H H1243 0.8570 0.6911 0.3649 0.0489 Uiso 1.0000
H H1242 0.8073 0.6134 0.3141 0.0483 Uiso 1.0000
H H1261 0.8415 0.9000 0.0662 0.0460 Uiso 1.0000
H H1262 0.8342 0.9121 0.1535 0.0454 Uiso 1.0000
H H1263 0.8507 0.8252 0.1202 0.0451 Uiso 1.0000
H H1271 0.4619 0.9783 0.0352 0.0453 Uiso 1.0000
H H1272 0.4513 0.9888 0.1220 0.0449 Uiso 1.0000
H H1273 0.2425 0.9481 0.0687 0.0443 Uiso 1.0000
H H1301 0.2217 0.7150 -0.2268 0.0566 Uiso 1.0000
H H1302 0.4370 0.7422 -0.1661 0.0565 Uiso 1.0000
H H1303 0.4179 0.6536 -0.1945 0.0565 Uiso 1.0000
H H1291 -0.0809 0.6189 -0.1822 0.0617 Uiso 1.0000
H H1292 -0.0451 0.5955 -0.0955 0.0615 Uiso 1.0000
H H1293 0.1258 0.5604 -0.1487 0.0622 Uiso 1.0000
H H181 -0.0296 0.4172 0.3728 0.0237 Uiso 1.0000
H H191 0.3710 0.3357 0.4429 0.0264 Uiso 1.0000
H H201 0.3210 0.4583 0.4911 0.0357 Uiso 1.0000
H H211 -0.0701 0.4960 0.4730 0.0524 Uiso 1.0000
H H212 -0.1466 0.4145 0.5069 0.0521 Uiso 1.0000
H H222 -0.0791 0.4377 0.2456 0.0239 Uiso 1.0000
H H221 -0.0117 0.3514 0.2167 0.0247 Uiso 1.0000
H H231 0.0118 0.4763 0.0624 0.0361 Uiso 1.0000
H H232 -0.1710 0.4831 0.1193 0.0354 Uiso 1.0000
H H233 -0.1099 0.3991 0.0872 0.0355 Uiso 1.0000
H H241 0.3790 0.4232 0.0985 0.0408 Uiso 1.0000
H H242 0.4751 0.3989 0.1848 0.0403 Uiso 1.0000
H H243 0.2889 0.3436 0.1335 0.0399 Uiso 1.0000
H H262 0.2116 0.1456 0.4172 0.0424 Uiso 1.0000
H H261 0.2886 0.2090 0.3608 0.0418 Uiso 1.0000
H H263 0.0743 0.1521 0.3350 0.0414 Uiso 1.0000
H H272 -0.1849 0.1570 0.4539 0.0465 Uiso 1.0000
H H271 -0.3277 0.2390 0.4395 0.0470 Uiso 1.0000
H H273 -0.3152 0.1817 0.3708 0.0462 Uiso 1.0000
H H292 -0.0685 0.4070 0.7011 0.0699 Uiso 1.0000
H H291 0.1215 0.3398 0.6993 0.0692 Uiso 1.0000
H H293 -0.0862 0.3518 0.6295 0.0696 Uiso 1.0000
H H302 0.2616 0.5129 0.7176 0.0760 Uiso 1.0000
H H301 0.4457 0.4426 0.7178 0.0759 Uiso 1.0000
H H303 0.4375 0.5141 0.6576 0.0749 Uiso 1.0000
H H21 0.1925 0.4920 0.1815 0.0296 Uiso 1.0000
H H1021 0.4300 0.6182 0.3304 0.0330 Uiso 1.0000
H H1101 0.8115 0.6662 0.1944 0.0382 Uiso 1.0000
H H101 0.5088 0.3466 0.3164 0.0387 Uiso 1.0000

loop_
_atom_site_aniso_label
_atom_site_aniso_U_11
_atom_site_aniso_U_22
_atom_site_aniso_U_33
_atom_site_aniso_U_12
_atom_site_aniso_U_13
_atom_site_aniso_U_23
C116 0.0305(11) 0.0199(9) 0.0184(9) -0.0035(8) 0.0043(8) 0.0006(8)
C117 0.0232(9) 0.0189(9) 0.0218(9) -0.0018(8) 0.0026(7) 0.0014(8)
C118 0.0266(10) 0.0171(9) 0.0207(9) -0.0018(8) 0.0038(7) 0.0003(7)
C119 0.0334(11) 0.0191(10) 0.0216(10) -0.0009(9) 0.0057(8) 0.0004(8)
C120 0.0402(12) 0.0235(11) 0.0205(10) 0.0002(9) 0.0045(8) -0.0002(8)
C121 0.0356(12) 0.0336(12) 0.0238(11) 0.0030(10) 0.0057(9) -0.0032(9)
O108 0.0392(9) 0.0231(8) 0.0630(12) 0.0017(7) 0.0145(8) -0.0123(8)
O109 0.0315(8) 0.0211(7) 0.0347(8) -0.0040(6) 0.0052(6) -0.0009(6)
O110 0.0237(7) 0.0214(7) 0.0329(8) 0.0007(6) 0.0066(6) 0.0003(6)
O111 0.0337(8) 0.0163(7) 0.0252(7) -0.0011(6) 0.0083(6) -0.0015(6)
O112 0.0463(9) 0.0225(8) 0.0215(7) -0.0075(7) 0.0049(6) 0.0010(6)
O113 0.0433(9) 0.0360(9) 0.0246(8) 0.0158(8) -0.0041(7) -0.0071(7)
O114 0.0378(8) 0.0225(7) 0.0265(8) 0.0059(7) 0.0023(6) -0.0008(6)
C122 0.0258(10) 0.0191(9) 0.0211(10) 0.0003(8) 0.0019(8) 0.0001(8)
N102 0.0253(8) 0.0209(8) 0.0205(8) -0.0055(7) 0.0009(6) 0.0000(7)
C123 0.0378(12) 0.0339(12) 0.0208(10) -0.0050(10) 0.0047(9) -0.0014(9)
C124 0.0248(11) 0.0348(12) 0.0375(12) 0.0002(9) -0.0026(9) 0.0089(10)
C125 0.0307(11) 0.0238(10) 0.0220(10) -0.0030(9) 0.0049(8) 0.0007(8)
C126 0.0321(11) 0.0257(11) 0.0347(12) -0.0004(9) 0.0084(9) 0.0003(9)
C127 0.0312(11) 0.0213(10) 0.0384(12) -0.0015(9) 0.0012(9) 0.0061(9)
C128 0.0330(11) 0.0203(9) 0.0210(9) 0.0019(9) 0.0023(8) 0.0004(8)
C130 0.0447(14) 0.0343(13) 0.0346(12) -0.0017(11) 0.0119(10) -0.0031(10)
C129 0.0507(15) 0.0291(12) 0.0448(14) -0.0097(11) 0.0097(12) -0.0110(11)
C16 0.0237(9) 0.0210(10) 0.0210(9) -0.0016(8) 0.0015(7) 0.0022(7)
C17 0.0197(9) 0.0168(9) 0.0253(10) 0.0013(7) 0.0029(7) 0.0006(7)
C18 0.0212(9) 0.0196(9) 0.0227(9) -0.0017(8) 0.0009(7) 0.0007(8)
C19 0.0250(10) 0.0200(9) 0.0233(10) 0.0024(8) -0.0004(7) 0.0017(8)
C20 0.0452(13) 0.0225(11) 0.0253(11) 0.0027(9) -0.0044(9) 0.0000(9)
C21 0.0644(17) 0.0374(14) 0.0273(12) 0.0278(13) -0.0060(11) -0.0032(10)
O8 0.0214(7) 0.0275(9) 0.0734(13) -0.0021(7) -0.0059(8) -0.0020(8)
O9 0.0265(8) 0.0200(7) 0.0380(9) -0.0021(6) 0.0034(6) -0.0022(6)
O10 0.0206(7) 0.0203(7) 0.0342(8) 0.0025(6) 0.0041(6) -0.0014(6)
O11 0.0242(7) 0.0210(7) 0.0234(7) -0.0037(6) 0.0011(5) 0.0042(6)
O12 0.0394(9) 0.0208(7) 0.0239(7) -0.0009(6) -0.0004(6) 0.0027(6)
O13 0.0485(10) 0.0305(9) 0.0212(8) 0.0106(8) -0.0046(7) -0.0022(6)
O14 0.0876(15) 0.0320(9) 0.0267(9) 0.0296(10) -0.0026(9) -0.0032(8)
C22 0.0207(9) 0.0189(9) 0.0237(10) -0.0026(8) 0.0044(7) 0.0000(8)
N2 0.0216(8) 0.0173(8) 0.0222(8) -0.0018(6) 0.0027(6) -0.0013(7)
C23 0.0254(10) 0.0253(10) 0.0222(10) 0.0005(8) 0.0005(7) -0.0006(8)
C24 0.0252(10) 0.0264(10) 0.0298(11) 0.0013(9) 0.0072(8) -0.0029(9)
C25 0.0280(10) 0.0213(10) 0.0218(10) -0.0016(8) 0.0020(8) 0.0028(8)
C26 0.0275(10) 0.0226(10) 0.0348(12) 0.0018(8) 0.0050(9) 0.0009(9)
C27 0.0295(11) 0.0295(11) 0.0350(12) -0.0010(9) 0.0089(9) 0.0061(9)
C28 0.0532(14) 0.0247(11) 0.0253(11) 0.0118(10) -0.0018(10) -0.0021(9)
C29 0.0488(15) 0.0429(15) 0.0475(15) 0.0105(13) 0.0072(12) 0.0063(13)
C30 0.079(2) 0.0387(15) 0.0340(14) -0.0050(15) -0.0020(13) -0.0106(12)

loop_
_atom_type_symbol
_atom_type_scat_dispersion_real
_atom_type_scat_dispersion_imag
_atom_type_scat_source
C 0.0033 0.0016 'International Tables Vol C 4.2.6.8 and 6.1.1.4'
H 0.0000 0.0000 'International Tables Vol C 4.2.6.8 and 6.1.1.4'
N 0.0061 0.0033 'International Tables Vol C 4.2.6.8 and 6.1.1.4'
O 0.0106 0.0060 'International Tables Vol C 4.2.6.8 and 6.1.1.4'

loop_
_geom_angle_atom_site_label_1
_geom_angle_atom_site_label_2
_geom_angle_atom_site_label_3
_geom_angle
_geom_angle_publ_flag
C117 C116 O108 116.90(18) no
C117 C116 O109 115.55(18) no
O108 C116 O109 127.5(2) no
C116 C117 C118 107.24(15) no
C116 C117 O110 110.29(16) no
C118 C117 O110 110.14(16) no
C116 C117 C122 110.32(16) no
C118 C117 C122 107.92(16) no
O110 C117 C122 110.84(16) no
C117 C118 C119 113.87(17) no
C117 C118 O111 111.02(15) no
C119 C118 O111 104.98(16) no
C117 C118 H1181 108.5 no
C119 C118 H1181 110.2 no
O111 C118 H1181 108.1 no
C118 C119 C120 113.97(17) no
C118 C119 O112 103.37(16) no
C120 C119 O112 110.72(17) no
C118 C119 H1191 110.7 no
C120 C119 H1191 108.5 no
O112 C119 H1191 109.5 no
C119 C120 C121 115.40(19) no
C119 C120 O113 109.34(18) no
C121 C120 O113 103.99(16) no
C119 C120 H1201 108.8 no
C121 C120 H1201 110.5 no
O113 C120 H1201 108.6 no
C120 C121 O114 103.85(17) no
C120 C121 H1211 110.8 no
O114 C121 H1211 109.7 no
C120 C121 H1212 111.3 no
O114 C121 H1212 111.2 no
H1211 C121 H1212 109.8 no
C117 O110 H1101 108.1 no
C118 O111 C125 108.99(15) no
C119 O112 C125 106.95(15) no
C120 O113 C128 108.48(16) no
C121 O114 C128 105.60(16) no
C117 C122 N102 115.47(16) no
C117 C122 H1221 109.1 no
N102 C122 H1221 107.6 no
C117 C122 H1222 108.6 no
N102 C122 H1222 106.1 no
H1221 C122 H1222 109.9 no
C122 N102 C123 108.96(16) no
C122 N102 C124 114.76(17) no
C123 N102 C124 109.14(17) no
C122 N102 H1021 109.2 no
C123 N102 H1021 106.4 no
C124 N102 H1021 108.1 no
N102 C123 H1231 107.6 no
N102 C123 H1233 107.2 no
H1231 C123 H1233 111.6 no
N102 C123 H1232 108.1 no
H1231 C123 H1232 111.4 no
H1233 C123 H1232 110.8 no
N102 C124 H1241 110.0 no
N102 C124 H1243 108.5 no
H1241 C124 H1243 110.9 no
N102 C124 H1242 109.1 no
H1241 C124 H1242 108.7 no
H1243 C124 H1242 109.5 no
O111 C125 O112 105.55(16) no
O111 C125 C126 109.99(17) no
O112 C125 C126 110.79(18) no
O111 C125 C127 108.73(17) no
O112 C125 C127 108.80(17) no
C126 C125 C127 112.70(18) no
C125 C126 H1261 108.5 no
C125 C126 H1262 108.4 no
H1261 C126 H1262 109.5 no
C125 C126 H1263 109.6 no
H1261 C126 H1263 110.4 no
H1262 C126 H1263 110.4 no
C125 C127 H1271 110.4 no
C125 C127 H1272 110.1 no
H1271 C127 H1272 109.0 no
C125 C127 H1273 109.5 no
H1271 C127 H1273 108.9 no
H1272 C127 H1273 109.0 no
O113 C128 O114 104.50(16) no
O113 C128 C130 108.70(19) no
O114 C128 C130 109.61(18) no
O113 C128 C129 110.74(19) no
O114 C128 C129 110.20(18) no
C130 C128 C129 112.7(2) no
C128 C130 H1301 110.4 no
C128 C130 H1302 109.9 no
H1301 C130 H1302 109.4 no
C128 C130 H1303 110.4 no
H1301 C130 H1303 108.7 no
H1302 C130 H1303 108.0 no
C128 C129 H1291 109.5 no
C128 C129 H1292 109.3 no
H1291 C129 H1292 109.3 no
C128 C129 H1293 109.3 no
H1291 C129 H1293 109.2 no
H1292 C129 H1293 110.3 no
C17 C16 O8 116.28(18) no
C17 C16 O9 116.84(17) no
O8 C16 O9 126.9(2) no
C16 C17 C18 107.57(16) no
C16 C17 O10 109.98(15) no
C18 C17 O10 110.78(16) no
C16 C17 C22 112.36(16) no
C18 C17 C22 105.42(15) no
O10 C17 C22 110.61(16) no
C17 C18 C19 115.13(16) no
C17 C18 O11 111.26(16) no
C19 C18 O11 104.04(15) no
C17 C18 H181 107.8 no
C19 C18 H181 110.4 no
O11 C18 H181 108.0 no
C18 C19 C20 112.14(17) no
C18 C19 O12 104.19(15) no
C20 C19 O12 110.16(18) no
C18 C19 H191 111.1 no
C20 C19 H191 109.7 no
O12 C19 H191 109.4 no
C19 C20 C21 116.8(2) no
C19 C20 O13 110.66(17) no
C21 C20 O13 102.13(19) no
C19 C20 H201 107.0 no
C21 C20 H201 111.3 no
O13 C20 H201 108.8 no
C20 C21 O14 101.6(2) no
C20 C21 H211 112.6 no
O14 C21 H211 110.3 no
C20 C21 H212 111.4 no
O14 C21 H212 112.3 no
H211 C21 H212 108.6 no
C17 O10 H101 104.7 no
C18 O11 C25 109.17(14) no
C19 O12 C25 107.31(15) no
C20 O13 C28 108.15(16) no
C21 O14 C28 105.86(17) no
C17 C22 N2 116.01(15) no
C17 C22 H222 107.8 no
N2 C22 H222 108.0 no
C17 C22 H221 107.4 no
N2 C22 H221 107.1 no
H222 C22 H221 110.6 no
C22 N2 C23 109.03(15) no
C22 N2 C24 114.62(16) no
C23 N2 C24 109.44(16) no
C22 N2 H21 109.7 no
C23 N2 H21 106.1 no
C24 N2 H21 107.6 no
N2 C23 H231 107.9 no
N2 C23 H232 107.3 no
H231 C23 H232 111.1 no
N2 C23 H233 109.2 no
H231 C23 H233 110.3 no
H232 C23 H233 110.8 no
N2 C24 H241 108.3 no
N2 C24 H242 109.1 no
H241 C24 H242 111.5 no
N2 C24 H243 106.5 no
H241 C24 H243 110.6 no
H242 C24 H243 110.7 no
O11 C25 O12 104.59(16) no
O11 C25 C26 110.80(17) no
O12 C25 C26 112.11(17) no
O11 C25 C27 108.73(17) no
O12 C25 C27 108.40(18) no
C26 C25 C27 111.91(18) no
C25 C26 H262 109.2 no
C25 C26 H261 111.6 no
H262 C26 H261 109.9 no
C25 C26 H263 108.4 no
H262 C26 H263 108.2 no
H261 C26 H263 109.5 no
C25 C27 H272 107.4 no
C25 C27 H271 109.5 no
H272 C27 H271 111.9 no
C25 C27 H273 107.7 no
H272 C27 H273 111.6 no
H271 C27 H273 108.6 no
O13 C28 O14 106.07(18) no
O13 C28 C29 109.3(2) no
O14 C28 C29 110.1(2) no
O13 C28 C30 109.3(2) no
O14 C28 C30 108.6(2) no
C29 C28 C30 113.2(2) no
C28 C29 H292 110.3 no
C28 C29 H291 109.3 no
H292 C29 H291 108.8 no
C28 C29 H293 107.5 no
H292 C29 H293 108.6 no
H291 C29 H293 112.4 no
C28 C30 H302 109.0 no
C28 C30 H301 109.4 no
H302 C30 H301 109.2 no
C28 C30 H303 108.9 no
H302 C30 H303 110.0 no
H301 C30 H303 110.4 no

loop_
_geom_bond_atom_site_label_1
_geom_bond_atom_site_label_2
_geom_bond_distance
_geom_bond_publ_flag
C116 C117 1.547(3) no
C116 O108 1.231(3) no
C116 O109 1.260(3) no
C117 C118 1.540(3) no
C117 O110 1.417(2) no
C117 C122 1.528(3) no
C118 C119 1.537(3) no
C118 O111 1.434(2) no
C118 H1181 0.968 no
C119 C120 1.515(3) no
C119 O112 1.435(3) no
C119 H1191 0.978 no
C120 C121 1.532(3) no
C120 O113 1.433(3) no
C120 H1201 0.973 no
C121 O114 1.425(3) no
C121 H1211 0.969 no
C121 H1212 0.979 no
O110 H1101 0.810 no
O111 C125 1.439(2) no
O112 C125 1.431(3) no
O113 C128 1.423(3) no
O114 C128 1.420(3) no
C122 N102 1.499(3) no
C122 H1221 0.971 no
C122 H1222 0.975 no
N102 C123 1.491(3) no
N102 C124 1.500(3) no
N102 H1021 0.896 no
C123 H1231 0.964 no
C123 H1233 0.962 no
C123 H1232 0.958 no
C124 H1241 0.962 no
C124 H1243 0.971 no
C124 H1242 0.967 no
C125 C126 1.518(3) no
C125 C127 1.508(3) no
C126 H1261 0.964 no
C126 H1262 0.969 no
C126 H1263 0.952 no
C127 H1271 0.966 no
C127 H1272 0.964 no
C127 H1273 0.965 no
C128 C130 1.502(3) no
C128 C129 1.518(3) no
C130 H1301 0.971 no
C130 H1302 0.970 no
C130 H1303 0.962 no
C129 H1291 0.973 no
C129 H1292 0.962 no
C129 H1293 0.973 no
C16 C17 1.552(3) no
C16 O8 1.234(3) no
C16 O9 1.255(3) no
C17 C18 1.545(3) no
C17 O10 1.415(2) no
C17 C22 1.534(3) no
C18 C19 1.544(3) no
C18 O11 1.442(2) no
C18 H181 0.962 no
C19 C20 1.518(3) no
C19 O12 1.424(3) no
C19 H191 0.973 no
C20 C21 1.517(4) no
C20 O13 1.438(3) no
C20 H201 0.973 no
C21 O14 1.427(3) no
C21 H211 0.969 no
C21 H212 0.980 no
O10 H101 0.828 no
O11 C25 1.438(2) no
O12 C25 1.429(3) no
O13 C28 1.439(3) no
O14 C28 1.423(3) no
C22 N2 1.501(3) no
C22 H222 0.970 no
C22 H221 0.976 no
N2 C23 1.500(3) no
N2 C24 1.492(3) no
N2 H21 0.900 no
C23 H231 0.956 no
C23 H232 0.964 no
C23 H233 0.953 no
C24 H241 0.971 no
C24 H242 0.973 no
C24 H243 0.967 no
C25 C26 1.515(3) no
C25 C27 1.504(3) no
C26 H262 0.960 no
C26 H261 0.963 no
C26 H263 0.962 no
C27 H272 0.974 no
C27 H271 0.958 no
C27 H273 0.971 no
C28 C29 1.512(4) no
C28 C30 1.511(4) no
C29 H292 0.970 no
C29 H291 0.968 no
C29 H293 0.960 no
C30 H302 0.967 no
C30 H301 0.978 no
C30 H303 0.974 no

loop_
_geom_hbond_atom_site_label_D
_geom_hbond_atom_site_label_H
_geom_hbond_atom_site_label_A
_geom_hbond_site_symmetry_A
_geom_hbond_distance_DH
_geom_hbond_distance_HA
_geom_hbond_distance_DA
_geom_hbond_angle_DHA
_geom_hbond_publ_flag
N2 H21 O109 . 0.90 1.80 2.664(3) 161 yes
N102 H1021 O9 . 0.90 1.81 2.675(3) 162 yes
O110 H1101 O109 1_655 0.81 2.69 3.348(3) 140 yes
O10 H101 O11 1_655 0.83 2.50 3.187(3) 141 yes

loop_
_cod_related_entry_id
_cod_related_entry_database
_cod_related_entry_code
1 ChemSpider 30655406
